data_9003662
loop_
_publ_author_name
'Ventruti, G.'
'Scordari, F.'
'Schingaro, E.'
'Gualtieri, A. F.'
'Meneghini, C.'

_publ_section_title
;The order-disorder character of FeOHSO4 obtained from the thermal
 decomposition of metahohmannite, Fe3+2(H2O)4[O(SO4)2] Sample: T = 220 C Note:
 this is the MDO2 polytype, a maximally ordered member of a family of OD
 structures
;
_journal_name_full 'American Mineralogist'
_journal_page_first 679
_journal_page_last 686
_journal_paper_doi 10.2138/am.2005.1739
_journal_volume 90
_journal_year 2005
_chemical_formula_structural FeOHSO4
_chemical_formula_sum 'Fe O5 S'
_space_group_IT_number 14
_symmetry_space_group_name_Hall '-P 2ybc'
_symmetry_space_group_name_H-M 'P 1 21/c 1'
_cell_angle_alpha 90
_cell_angle_beta 119.7
_cell_angle_gamma 90
_cell_length_a 7.33
_cell_length_b 7.14
_cell_length_c 7.39
_cell_formula_units_Z 4
_cell_volume 335.956
_database_code_amcsd 0003760
_diffrn_ambient_temperature 493.15
_exptl_crystal_density_diffrn 3.320
_cod_original_formula_sum 'Fe S O5'
_cod_database_code 9003662
_amcsd_formula_title FeOHSO4

loop_
_space_group_symop_operation_xyz
x,y,z
x,1/2-y,1/2+z
-x,1/2+y,1/2-z
-x,-y,-z

loop_
_atom_site_label
_atom_site_fract_x
_atom_site_fract_y
_atom_site_fract_z
Fe1 0.00000 0.00000 0.00000
Fe2 0.50000 0.50000 0.50000
S 0.25000 0.61600 0.00000
O1 0.34150 0.50000 0.18300
O2 0.91600 0.27000 0.00000
O3 0.58400 0.27000 0.00000
O4 0.25000 0.10000 0.00000
O5 0.84150 0.00000 0.68300

loop_
_cod_related_entry_id
_cod_related_entry_database
_cod_related_entry_code
1 AMCSD 0003760
